data_2231047
loop_
_publ_author_name
'Han, Xiao'
'Yang, Xiao-Dong'
'Dai, Xiao-Chang'

_publ_section_title
;
 Methyl
 2-{[(2-furyl)(3-methyl-5-oxo-1-phenyl-4,5-dihydro-1<i>H</i>-pyrazol-4-ylidene)methyl]amino}acetate
;
_journal_coeditor_code CV5123
_journal_issue 8
_journal_name_full 'Acta Crystallographica Section E'
_journal_page_first o1936
_journal_paper_doi 10.1107/S1600536811026158
_journal_volume 67
_journal_year 2011
_chemical_formula_iupac 'C18 H17 N3 O4'
_chemical_formula_moiety 'C18 H17 N3 O4'
_chemical_formula_sum 'C18 H17 N3 O4'
_chemical_formula_weight 339.35
_chemical_name_systematic
;
Methyl 2-{[(2-furyl)(3-methyl-5-oxo-1-phenyl-4,5-dihydro-1<i>H</i>-
pyrazol-4-ylidene)methyl]amino}acetate
;
_space_group_IT_number 2
_symmetry_cell_setting triclinic
_symmetry_space_group_name_Hall '-P 1'
_symmetry_space_group_name_H-M 'P -1'
_atom_sites_solution_hydrogens geom
_atom_sites_solution_primary direct
_atom_sites_solution_secondary difmap
_audit_creation_method SHELXL-97
_cell_angle_alpha 96.712(7)
_cell_angle_beta 91.654(8)
_cell_angle_gamma 90.337(7)
_cell_formula_units_Z 2
_cell_length_a 7.499(4)
_cell_length_b 9.503(5)
_cell_length_c 11.749(6)
_cell_measurement_reflns_used 1502
_cell_measurement_temperature 295(2)
_cell_measurement_theta_max 22.56
_cell_measurement_theta_min 2.93
_cell_volume 831.1(8)
_computing_cell_refinement 'SAINT-Plus (Bruker, 2005)'
_computing_data_collection 'APEX2 (Bruker, 200)'
_computing_data_reduction 'SAINT-Plus (Bruker, 2005)'
_computing_molecular_graphics 'SHELXTL (Sheldrick, 2008)'
_computing_publication_material 'SHELXTL (Sheldrick, 2008)'
_computing_structure_refinement 'SHELXTL (Sheldrick, 2008)'
_computing_structure_solution 'SHELXTL (Sheldrick, 2008)'
_diffrn_ambient_temperature 295(2)
_diffrn_measured_fraction_theta_full 0.996
_diffrn_measured_fraction_theta_max 0.996
_diffrn_measurement_device_type 'Bruker APEXII CCD'
_diffrn_measurement_method 'phi and omega scans'
_diffrn_radiation_monochromator graphite
_diffrn_radiation_source 'fine-focus sealed tube'
_diffrn_radiation_type MoK\a
_diffrn_radiation_wavelength 0.71073
_diffrn_reflns_av_R_equivalents 0.0344
_diffrn_reflns_av_sigmaI/netI 0.0511
_diffrn_reflns_limit_h_max 8
_diffrn_reflns_limit_h_min -8
_diffrn_reflns_limit_k_max 11
_diffrn_reflns_limit_k_min -11
_diffrn_reflns_limit_l_max 13
_diffrn_reflns_limit_l_min -13
_diffrn_reflns_number 6492
_diffrn_reflns_theta_full 25.00
_diffrn_reflns_theta_max 25.00
_diffrn_reflns_theta_min 2.61
_exptl_absorpt_coefficient_mu 0.098
_exptl_absorpt_correction_type none
_exptl_crystal_colour black
_exptl_crystal_density_diffrn 1.356
_exptl_crystal_density_method 'not measured'
_exptl_crystal_description block
_exptl_crystal_F_000 356
_exptl_crystal_size_max 0.48
_exptl_crystal_size_mid 0.14
_exptl_crystal_size_min 0.08
_refine_diff_density_max 0.166
_refine_diff_density_min -0.208
_refine_ls_extinction_method none
_refine_ls_goodness_of_fit_ref 1.010
_refine_ls_hydrogen_treatment mixed
_refine_ls_matrix_type full
_refine_ls_number_parameters 232
_refine_ls_number_reflns 2915
_refine_ls_number_restraints 0
_refine_ls_restrained_S_all 1.010
_refine_ls_R_factor_all 0.0902
_refine_ls_R_factor_gt 0.0510
_refine_ls_shift/su_max 0.000
_refine_ls_shift/su_mean 0.000
_refine_ls_structure_factor_coef Fsqd
_refine_ls_weighting_details 'calc w=1/[\s^2^(Fo^2^)+(0.0826P)^2^] where P=(Fo^2^+2Fc^2^)/3'
_refine_ls_weighting_scheme calc
_refine_ls_wR_factor_gt 0.1260
_refine_ls_wR_factor_ref 0.1504
_reflns_number_gt 1805
_reflns_number_total 2915
_reflns_threshold_expression I>2sigma(I)
_cod_data_source_file cv5123.cif
_cod_data_source_block I
_cod_original_cell_volume 831.2(7)
_cod_database_code 2231047
_cod_database_fobs_code 2231047

loop_
_symmetry_equiv_pos_as_xyz
'x, y, z'
'-x, -y, -z'

loop_
_atom_site_type_symbol
_atom_site_label
_atom_site_fract_x
_atom_site_fract_y
_atom_site_fract_z
_atom_site_U_iso_or_equiv
_atom_site_adp_type
_atom_site_calc_flag
_atom_site_refinement_flags
_atom_site_occupancy
_atom_site_symmetry_multiplicity
C C1 0.2043(3) 0.1986(3) 0.7105(2) 0.0509(6) Uani d . 1 1
C C2 0.1118(4) 0.1820(3) 0.6063(3) 0.0697(8) Uani d . 1 1
H H2 0.0454 0.1000 0.5838 0.084 Uiso calc R 1 1
C C3 0.1192(5) 0.2881(4) 0.5362(3) 0.0888(10) Uani d . 1 1
H H3 0.0555 0.2778 0.4666 0.107 Uiso calc R 1 1
C C4 0.2192(5) 0.4093(4) 0.5672(3) 0.0848(10) Uani d . 1 1
H H4 0.2235 0.4799 0.5188 0.102 Uiso calc R 1 1
C C5 0.3120(4) 0.4247(3) 0.6696(3) 0.0725(8) Uani d . 1 1
H H5 0.3797 0.5064 0.6909 0.087 Uiso calc R 1 1
C C6 0.3064(4) 0.3203(3) 0.7418(2) 0.0599(7) Uani d . 1 1
H H6 0.3707 0.3313 0.8112 0.072 Uiso calc R 1 1
C C7 0.0294(4) -0.2611(3) 0.8061(2) 0.0648(8) Uani d . 1 1
H H7A -0.0553 -0.2639 0.7430 0.097 Uiso calc R 1 1
H H7B -0.0311 -0.2784 0.8741 0.097 Uiso calc R 1 1
H H7C 0.1178 -0.3325 0.7892 0.097 Uiso calc R 1 1
C C8 0.1184(3) -0.1175(2) 0.8250(2) 0.0493(6) Uani d . 1 1
C C9 0.2063(3) -0.0467(2) 0.9256(2) 0.0446(6) Uani d . 1 1
C C10 0.2473(3) 0.0934(2) 0.8965(2) 0.0464(6) Uani d . 1 1
C C11 0.2438(3) -0.0855(2) 1.0341(2) 0.0461(6) Uani d . 1 1
C C12 0.2315(3) -0.2330(2) 1.0582(2) 0.0507(6) Uani d . 1 1
C C13 0.2946(3) -0.3534(2) 1.0035(2) 0.0605(7) Uani d . 1 1
H H13 0.3546 -0.3628 0.9349 0.073 Uiso calc R 1 1
C C14 0.2530(4) -0.4631(3) 1.0695(3) 0.0741(9) Uani d . 1 1
H H14 0.2804 -0.5585 1.0534 0.089 Uiso calc R 1 1
C C15 0.1673(4) -0.4029(3) 1.1587(3) 0.0827(10) Uani d . 1 1
H H15 0.1234 -0.4516 1.2163 0.099 Uiso calc R 1 1
C C16 0.6100(4) 0.1991(3) 1.4644(3) 0.0859(10) Uani d . 1 1
H H16A 0.7236 0.2106 1.4309 0.129 Uiso calc R 1 1
H H16B 0.6277 0.1728 1.5403 0.129 Uiso calc R 1 1
H H16C 0.5461 0.2867 1.4681 0.129 Uiso calc R 1 1
C C17 0.4484(3) 0.1167(3) 1.2930(2) 0.0533(6) Uani d . 1 1
C C18 0.3474(3) -0.0089(2) 1.2339(2) 0.0538(7) Uani d . 1 1
H H18A 0.4205 -0.0928 1.2334 0.065 Uiso calc R 1 1
H H18B 0.2405 -0.0242 1.2756 0.065 Uiso calc R 1 1
H H3A 0.309(3) 0.107(3) 1.094(2) 0.065(8) Uiso d . 1 1
N N1 0.1955(2) 0.09022(19) 0.78289(18) 0.0501(5) Uani d . 1 1
N N2 0.1101(3) -0.0388(2) 0.74126(18) 0.0540(6) Uani d . 1 1
N N3 0.2991(3) 0.0135(2) 1.11800(17) 0.0498(5) Uani d . 1 1
O O1 0.3157(2) 0.19626(16) 0.95855(14) 0.0587(5) Uani d . 1 1
O O2 0.1511(3) -0.26029(18) 1.15579(17) 0.0717(6) Uani d . 1 1
O O3 0.4695(3) 0.22735(19) 1.25441(17) 0.0740(6) Uani d . 1 1
O O4 0.5077(2) 0.08888(19) 1.39454(17) 0.0684(5) Uani d . 1 1

loop_
_atom_site_aniso_label
_atom_site_aniso_U_11
_atom_site_aniso_U_22
_atom_site_aniso_U_33
_atom_site_aniso_U_12
_atom_site_aniso_U_13
_atom_site_aniso_U_23
C1 0.0540(14) 0.0451(14) 0.0541(16) 0.0075(11) 0.0107(12) 0.0048(12)
C2 0.0727(18) 0.0695(19) 0.067(2) -0.0029(15) -0.0007(16) 0.0103(16)
C3 0.099(2) 0.098(3) 0.073(2) 0.001(2) -0.0079(19) 0.029(2)
C4 0.103(2) 0.071(2) 0.086(3) 0.0040(19) 0.010(2) 0.0325(19)
C5 0.090(2) 0.0497(17) 0.079(2) 0.0030(15) 0.0129(18) 0.0110(15)
C6 0.0764(18) 0.0431(15) 0.0602(17) 0.0008(13) 0.0075(14) 0.0051(13)
C7 0.0724(17) 0.0433(15) 0.0753(19) -0.0130(13) 0.0006(15) -0.0057(13)
C8 0.0486(14) 0.0396(13) 0.0582(16) 0.0015(11) 0.0102(12) -0.0031(13)
C9 0.0488(13) 0.0317(12) 0.0516(15) 0.0004(10) 0.0073(11) -0.0037(11)
C10 0.0476(13) 0.0376(13) 0.0523(16) 0.0022(10) 0.0064(11) -0.0037(11)
C11 0.0430(13) 0.0352(13) 0.0589(16) 0.0015(10) 0.0111(11) -0.0029(12)
C12 0.0510(14) 0.0375(13) 0.0633(16) -0.0027(11) 0.0126(12) 0.0017(11)
C13 0.0667(16) 0.0362(14) 0.0769(18) 0.0007(12) 0.0145(14) -0.0040(13)
C14 0.080(2) 0.0348(15) 0.107(2) 0.0035(13) 0.0123(18) 0.0032(15)
C15 0.107(2) 0.0366(16) 0.107(3) -0.0150(15) 0.020(2) 0.0167(16)
C16 0.093(2) 0.090(2) 0.068(2) -0.0136(19) -0.0048(17) -0.0150(18)
C17 0.0572(15) 0.0503(16) 0.0520(17) 0.0034(12) 0.0090(13) 0.0026(13)
C18 0.0562(15) 0.0431(14) 0.0618(18) -0.0002(11) 0.0050(13) 0.0046(12)
N1 0.0560(12) 0.0388(11) 0.0533(13) -0.0014(9) 0.0035(10) -0.0036(10)
N2 0.0573(13) 0.0410(12) 0.0612(14) -0.0026(9) 0.0054(10) -0.0052(11)
N3 0.0633(13) 0.0348(11) 0.0507(13) 0.0006(9) 0.0020(10) 0.0025(10)
O1 0.0786(12) 0.0353(9) 0.0598(11) -0.0064(8) -0.0016(9) -0.0035(8)
O2 0.0906(13) 0.0409(10) 0.0846(14) -0.0075(9) 0.0310(11) 0.0049(9)
O3 0.0962(14) 0.0482(12) 0.0768(14) -0.0107(10) -0.0018(11) 0.0063(10)
O4 0.0828(13) 0.0657(13) 0.0548(12) -0.0119(10) -0.0029(10) 0.0016(10)

loop_
_atom_type_symbol
_atom_type_description
_atom_type_scat_dispersion_real
_atom_type_scat_dispersion_imag
_atom_type_scat_source
C C 0.0033 0.0016 'International Tables Vol C Tables 4.2.6.8 and 6.1.1.4'
H H 0.0000 0.0000 'International Tables Vol C Tables 4.2.6.8 and 6.1.1.4'
N N 0.0061 0.0033 'International Tables Vol C Tables 4.2.6.8 and 6.1.1.4'
O O 0.0106 0.0060 'International Tables Vol C Tables 4.2.6.8 and 6.1.1.4'

loop_
_geom_angle_atom_site_label_1
_geom_angle_atom_site_label_2
_geom_angle_atom_site_label_3
_geom_angle
C2 C1 C6 119.7(2)
C2 C1 N1 119.3(2)
C6 C1 N1 121.1(2)
C3 C2 C1 119.3(3)
C3 C2 H2 120.4
C1 C2 H2 120.4
C2 C3 C4 121.2(3)
C2 C3 H3 119.4
C4 C3 H3 119.4
C5 C4 C3 119.4(3)
C5 C4 H4 120.3
C3 C4 H4 120.3
C4 C5 C6 120.6(3)
C4 C5 H5 119.7
C6 C5 H5 119.7
C5 C6 C1 119.8(3)
C5 C6 H6 120.1
C1 C6 H6 120.1
C8 C7 H7A 109.5
C8 C7 H7B 109.5
H7A C7 H7B 109.5
C8 C7 H7C 109.5
H7A C7 H7C 109.5
H7B C7 H7C 109.5
N2 C8 C9 112.3(2)
N2 C8 C7 117.8(2)
C9 C8 C7 129.8(2)
C11 C9 C8 133.2(2)
C11 C9 C10 121.9(2)
C8 C9 C10 104.8(2)
O1 C10 N1 126.3(2)
O1 C10 C9 128.8(2)
N1 C10 C9 104.9(2)
N3 C11 C9 119.2(2)
N3 C11 C12 118.9(2)
C9 C11 C12 121.9(2)
C13 C12 O2 109.9(2)
C13 C12 C11 131.8(2)
O2 C12 C11 118.2(2)
C12 C13 C14 107.2(2)
C12 C13 H13 126.4
C14 C13 H13 126.4
C15 C14 C13 106.1(2)
C15 C14 H14 127.0
C13 C14 H14 127.0
C14 C15 O2 111.5(3)
C14 C15 H15 124.2
O2 C15 H15 124.2
O4 C16 H16A 109.5
O4 C16 H16B 109.5
H16A C16 H16B 109.5
O4 C16 H16C 109.5
H16A C16 H16C 109.5
H16B C16 H16C 109.5
O3 C17 O4 125.1(3)
O3 C17 C18 125.1(3)
O4 C17 C18 109.8(2)
N3 C18 C17 110.5(2)
N3 C18 H18A 109.6
C17 C18 H18A 109.6
N3 C18 H18B 109.6
C17 C18 H18B 109.6
H18A C18 H18B 108.1
C10 N1 N2 111.56(19)
C10 N1 C1 129.3(2)
N2 N1 C1 118.9(2)
C8 N2 N1 106.2(2)
C11 N3 C18 126.3(2)
C11 N3 H3A 113.8(15)
C18 N3 H3A 119.8(15)
C12 O2 C15 105.4(2)
C17 O4 C16 117.5(2)

loop_
_geom_bond_atom_site_label_1
_geom_bond_atom_site_label_2
_geom_bond_distance
C1 C2 1.382(4)
C1 C6 1.390(4)
C1 N1 1.412(3)
C2 C3 1.377(4)
C2 H2 0.9300
C3 C4 1.377(5)
C3 H3 0.9300
C4 C5 1.365(4)
C4 H4 0.9300
C5 C6 1.380(4)
C5 H5 0.9300
C6 H6 0.9300
C7 C8 1.505(3)
C7 H7A 0.9600
C7 H7B 0.9600
C7 H7C 0.9600
C8 N2 1.303(3)
C8 C9 1.431(3)
C9 C11 1.390(3)
C9 C10 1.446(3)
C10 O1 1.247(3)
C10 N1 1.377(3)
C11 N3 1.335(3)
C11 C12 1.464(3)
C12 C13 1.341(3)
C12 O2 1.361(3)
C13 C14 1.408(4)
C13 H13 0.9300
C14 C15 1.320(4)
C14 H14 0.9300
C15 O2 1.366(3)
C15 H15 0.9300
C16 O4 1.453(3)
C16 H16A 0.9600
C16 H16B 0.9600
C16 H16C 0.9600
C17 O3 1.204(3)
C17 O4 1.317(3)
C17 C18 1.498(4)
C18 N3 1.440(3)
C18 H18A 0.9700
C18 H18B 0.9700
N1 N2 1.409(3)
N3 H3A 0.97(3)

loop_
_geom_hbond_atom_site_label_D
_geom_hbond_atom_site_label_H
_geom_hbond_atom_site_label_A
_geom_hbond_site_symmetry_A
_geom_hbond_distance_DH
_geom_hbond_distance_HA
_geom_hbond_distance_DA
_geom_hbond_angle_DHA
N3 H3A O1 . 0.97(3) 1.89(3) 2.704(3) 140(2)
C14 H14 O1 1_545 0.93 2.48 3.386(4) 164

loop_
_geom_torsion_atom_site_label_1
_geom_torsion_atom_site_label_2
_geom_torsion_atom_site_label_3
_geom_torsion_atom_site_label_4
_geom_torsion
C6 C1 C2 C3 -1.5(4)
N1 C1 C2 C3 179.4(2)
C1 C2 C3 C4 1.1(5)
C2 C3 C4 C5 -0.4(5)
C3 C4 C5 C6 0.0(5)
C4 C5 C6 C1 -0.5(4)
C2 C1 C6 C5 1.2(4)
N1 C1 C6 C5 -179.7(2)
N2 C8 C9 C11 178.9(2)
C7 C8 C9 C11 2.6(4)
N2 C8 C9 C10 2.5(3)
C7 C8 C9 C10 -173.8(2)
C11 C9 C10 O1 -0.9(4)
C8 C9 C10 O1 175.9(2)
C11 C9 C10 N1 178.59(19)
C8 C9 C10 N1 -4.5(2)
C8 C9 C11 N3 -167.5(2)
C10 C9 C11 N3 8.3(3)
C8 C9 C11 C12 15.0(4)
C10 C9 C11 C12 -169.2(2)
N3 C11 C12 C13 -129.3(3)
C9 C11 C12 C13 48.2(4)
N3 C11 C12 O2 46.7(3)
C9 C11 C12 O2 -135.8(2)
O2 C12 C13 C14 -0.2(3)
C11 C12 C13 C14 176.1(3)
C12 C13 C14 C15 0.4(3)
C13 C14 C15 O2 -0.4(4)
O3 C17 C18 N3 7.8(4)
O4 C17 C18 N3 -173.49(19)
O1 C10 N1 N2 -175.3(2)
C9 C10 N1 N2 5.2(2)
O1 C10 N1 C1 -0.7(4)
C9 C10 N1 C1 179.8(2)
C2 C1 N1 C10 -166.8(2)
C6 C1 N1 C10 14.1(4)
C2 C1 N1 N2 7.4(3)
C6 C1 N1 N2 -171.6(2)
C9 C8 N2 N1 0.6(2)
C7 C8 N2 N1 177.36(19)
C10 N1 N2 C8 -3.7(2)
C1 N1 N2 C8 -178.93(18)
C9 C11 N3 C18 -178.5(2)
C12 C11 N3 C18 -0.9(3)
C17 C18 N3 C11 164.5(2)
C13 C12 O2 C15 -0.1(3)
C11 C12 O2 C15 -176.9(2)
C14 C15 O2 C12 0.3(3)
O3 C17 O4 C16 -1.5(4)
C18 C17 O4 C16 179.8(2)

loop_
_cod_related_entry_id
_cod_related_entry_database
_cod_related_entry_code
1 ChemSpider 30656834
